data_7712622
loop_
_publ_author_name
'Wedal, Justin C.'
'Ziller, Joseph W.'
'Evans, William J.'

_publ_section_title
;
 Trimethyltriazacyclohexane Coordination Chemistry of Simple Rare-Earth
 Metal Salts
;
_journal_name_full 'Dalton Transactions'
_journal_paper_doi 10.1039/D3DT00242J
_journal_year 2023
_chemical_formula_moiety 'C12 H30 Cl3 La N6'
_chemical_formula_sum 'C12 H30 Cl3 La N6'
_chemical_formula_weight 503.67
_space_group_crystal_system hexagonal
_space_group_IT_number 176
_space_group_name_Hall '-P 6c'
_space_group_name_H-M_alt 'P 63/m'
_atom_sites_solution_hydrogens geom
_atom_sites_solution_primary direct
_atom_sites_solution_secondary difmap
_audit_creation_method SHELXL-2014/7
_audit_update_record
;
2023-03-10 deposited with the CCDC.	2023-03-14 downloaded from the CCDC.
;
_cell_angle_alpha 90
_cell_angle_beta 90
_cell_angle_gamma 120
_cell_formula_units_Z 2
_cell_length_a 11.9427(7)
_cell_length_b 11.9427(7)
_cell_length_c 10.5184(6)
_cell_measurement_reflns_used 9984
_cell_measurement_temperature 133(2)
_cell_measurement_theta_max 30.48
_cell_measurement_theta_min 2.76
_cell_volume 1299.23(13)
_computing_cell_refinement 'Bruker SAINT 8.34a, 2013'
_computing_data_collection 'Bruker APEX2 2014.11-0, 2014'
_computing_data_reduction 'Bruker SAINT 8.34a, 2013'
_computing_molecular_graphics 'Bruker SHELXTL'
_computing_publication_material 'Bruker SHELXTL'
_computing_structure_refinement 'SHELXL-2014/7 (Sheldrick, 2014)'
_computing_structure_solution 'Bruker SHELXTL 2014/4'
_diffrn_ambient_temperature 133(2)
_diffrn_measured_fraction_theta_full 0.989
_diffrn_measured_fraction_theta_max 0.991
_diffrn_measurement_device_type 'Bruker SMART APEX II CCD'
_diffrn_measurement_method '\f and \w scans'
_diffrn_radiation_type MoK\a
_diffrn_radiation_wavelength 0.71073
_diffrn_reflns_av_R_equivalents 0.0510
_diffrn_reflns_av_unetI/netI 0.0153
_diffrn_reflns_Laue_measured_fraction_full 0.989
_diffrn_reflns_Laue_measured_fraction_max 0.991
_diffrn_reflns_limit_h_max 17
_diffrn_reflns_limit_h_min -17
_diffrn_reflns_limit_k_max 16
_diffrn_reflns_limit_k_min -17
_diffrn_reflns_limit_l_max 14
_diffrn_reflns_limit_l_min -14
_diffrn_reflns_number 31987
_diffrn_reflns_point_group_measured_fraction_full 0.989
_diffrn_reflns_point_group_measured_fraction_max 0.991
_diffrn_reflns_theta_full 25.242
_diffrn_reflns_theta_max 30.502
_diffrn_reflns_theta_min 2.762
_diffrn_source 'fine-focus sealed tube'
_exptl_absorpt_coefficient_mu 1.956
_exptl_absorpt_correction_T_max 0.7461
_exptl_absorpt_correction_T_min 0.6149
_exptl_absorpt_correction_type none
_exptl_absorpt_process_details 'Bruker SADABS 2014/5'
_exptl_crystal_colour colorless
_exptl_crystal_density_diffrn 1.288
_exptl_crystal_density_meas ?
_exptl_crystal_density_method not_measured
_exptl_crystal_description prism
_exptl_crystal_F_000 504
_exptl_crystal_size_max 0.381
_exptl_crystal_size_mid 0.186
_exptl_crystal_size_min 0.156
_refine_diff_density_max 0.390
_refine_diff_density_min -0.263
_refine_diff_density_rms 0.049
_refine_ls_extinction_method none
_refine_ls_goodness_of_fit_ref 1.111
_refine_ls_hydrogen_treatment constr
_refine_ls_matrix_type full
_refine_ls_number_parameters 37
_refine_ls_number_reflns 1382
_refine_ls_number_restraints 0
_refine_ls_restrained_S_all 1.111
_refine_ls_R_factor_all 0.0124
_refine_ls_R_factor_gt 0.0118
_refine_ls_shift/su_max 0.000
_refine_ls_shift/su_mean 0.000
_refine_ls_structure_factor_coef Fsqd
_refine_ls_weighting_details 'w=1/[\s^2^(Fo^2^)+(0.0135P)^2^+0.2881P] where P=(Fo^2^+2Fc^2^)/3'
_refine_ls_weighting_scheme calc
_refine_ls_wR_factor_gt 0.0315
_refine_ls_wR_factor_ref 0.0317
_reflns_Friedel_coverage 0.000
_reflns_number_gt 1329
_reflns_number_total 1382
_reflns_threshold_expression 'I > 2\s(I)'
_cod_data_source_file d3dt00242j2.cif
_cod_data_source_block jcw84
_cod_depositor_comments
;
The following automatic conversions were performed:

data item '_exptl_crystal_density_meas' value 'not_measured' was
changed to '?' -- the value is perceived as not measured.

Automatic conversion script
Id: cif_fix_values 7556 2019-12-06 15:28:31Z antanas 
;
_cod_original_cell_volume 1299.23(17)
_cod_database_code 7712622
_shelx_shelxl_version_number 2014/7
_shelx_space_group_comment
; 
The symmetry employed for this shelxl refinement is uniquely defined 
by the following loop, which should always be used as a source of 
symmetry information in preference to the above space-group names. 
They are only intended as comments. 
;
_shelx_estimated_absorpt_t_min 0.523
_shelx_estimated_absorpt_t_max 0.750
_exptl_absorpt_special_details
; 
Reflections not merged 
32254 Corrected reflections written to file jcw84s.hkl 
Estimated minimum and maximum transmission:  0.6149  0.7461 
The ratio (0.8242) of these values is more reliable than their absolute values! 
Additional spherical absorption correction applied with mu*r =  0.2000 
Lambda/2 correction factor = 0.00150 
;

loop_
_space_group_symop_operation_xyz
'x, y, z'
'-y, x-y, z'
'-x+y, -x, z'
'-x, -y, z+1/2'
'y, -x+y, z+1/2'
'x-y, x, z+1/2'
'-x, -y, -z'
'y, -x+y, -z'
'x-y, x, -z'
'x, y, -z-1/2'
'-y, x-y, -z-1/2'
'-x+y, -x, -z-1/2'

loop_
_atom_site_label
_atom_site_type_symbol
_atom_site_fract_x
_atom_site_fract_y
_atom_site_fract_z
_atom_site_U_iso_or_equiv
_atom_site_adp_type
_atom_site_occupancy
_atom_site_site_symmetry_order
_atom_site_calc_flag
_atom_site_refinement_flags_posn
_atom_site_refinement_flags_adp
_atom_site_refinement_flags_occupancy
_atom_site_disorder_assembly
_atom_site_disorder_group
La1 La 0.6667 0.3333 0.2500 0.01185(4) Uani 1 6 d S T P . .
Cl1 Cl 0.49327(4) 0.42536(4) 0.2500 0.02610(8) Uani 1 2 d S T P . .
N1 N 0.71313(8) 0.46188(8) 0.48079(8) 0.01754(15) Uani 1 1 d . . . . .
C1 C 0.79824(9) 0.41738(9) 0.53236(9) 0.02020(18) Uani 1 1 d . . . . .
H1A H 0.7950 0.4153 0.6264 0.024 Uiso 1 1 calc R U . . .
H1B H 0.8887 0.4752 0.5051 0.024 Uiso 1 1 calc R U . . .
C2 C 0.76311(11) 0.59957(10) 0.50613(12) 0.0280(2) Uani 1 1 d . . . . .
H2A H 0.7645 0.6136 0.5981 0.042 Uiso 1 1 calc R U . . .
H2B H 0.7072 0.6272 0.4651 0.042 Uiso 1 1 calc R U . . .
H2C H 0.8510 0.6500 0.4722 0.042 Uiso 1 1 calc R U . . .

loop_
_atom_site_aniso_label
_atom_site_aniso_U_11
_atom_site_aniso_U_22
_atom_site_aniso_U_33
_atom_site_aniso_U_23
_atom_site_aniso_U_13
_atom_site_aniso_U_12
La1 0.01220(5) 0.01220(5) 0.01116(6) 0.000 0.000 0.00610(2)
Cl1 0.03292(18) 0.0392(2) 0.02092(15) 0.000 0.000 0.02909(16)
N1 0.0183(4) 0.0167(3) 0.0178(4) -0.0024(3) -0.0002(3) 0.0088(3)
C1 0.0219(4) 0.0226(4) 0.0160(4) -0.0041(3) -0.0054(3) 0.0110(4)
C2 0.0283(5) 0.0189(4) 0.0352(6) -0.0082(4) 0.0002(4) 0.0107(4)

loop_
_atom_type_symbol
_atom_type_description
_atom_type_scat_dispersion_real
_atom_type_scat_dispersion_imag
_atom_type_scat_source
C C 0.0033 0.0016 'International Tables Vol C Tables 4.2.6.8 and 6.1.1.4'
H H 0.0000 0.0000 'International Tables Vol C Tables 4.2.6.8 and 6.1.1.4'
Cl Cl 0.1484 0.1585 'International Tables Vol C Tables 4.2.6.8 and 6.1.1.4'
La La -0.2871 2.4523 'International Tables Vol C Tables 4.2.6.8 and 6.1.1.4'
N N 0.0061 0.0033 'International Tables Vol C Tables 4.2.6.8 and 6.1.1.4'

loop_
_geom_angle_atom_site_label_1
_geom_angle_atom_site_label_2
_geom_angle_atom_site_label_3
_geom_angle
_geom_angle_site_symmetry_1
_geom_angle_site_symmetry_3
_geom_angle_publ_flag
N1 La1 N1 121.97(3) 3_665 12_666 ?
N1 La1 N1 151.932(15) 3_665 11_656 ?
N1 La1 N1 49.67(3) 12_666 11_656 ?
N1 La1 N1 49.67(3) 3_665 2_655 ?
N1 La1 N1 151.932(15) 12_666 2_655 ?
N1 La1 N1 121.97(3) 11_656 2_655 ?
N1 La1 N1 49.67(3) 3_665 . ?
N1 La1 N1 151.931(15) 12_666 . ?
N1 La1 N1 151.930(15) 11_656 . ?
N1 La1 N1 49.67(3) 2_655 . ?
N1 La1 N1 151.931(15) 3_665 10_556 ?
N1 La1 N1 49.67(3) 12_666 10_556 ?
N1 La1 N1 49.67(3) 11_656 10_556 ?
N1 La1 N1 151.928(15) 2_655 10_556 ?
N1 La1 N1 121.97(3) . 10_556 ?
N1 La1 Cl1 75.556(17) 3_665 2_655 ?
N1 La1 Cl1 75.556(17) 12_666 2_655 ?
N1 La1 Cl1 76.379(17) 11_656 2_655 ?
N1 La1 Cl1 76.379(17) 2_655 2_655 ?
N1 La1 Cl1 119.009(17) . 2_655 ?
N1 La1 Cl1 119.010(17) 10_556 2_655 ?
N1 La1 Cl1 76.379(17) 3_665 3_665 ?
N1 La1 Cl1 76.379(17) 12_666 3_665 ?
N1 La1 Cl1 119.010(17) 11_656 3_665 ?
N1 La1 Cl1 119.010(17) 2_655 3_665 ?
N1 La1 Cl1 75.555(17) . 3_665 ?
N1 La1 Cl1 75.556(17) 10_556 3_665 ?
Cl1 La1 Cl1 120.0 2_655 3_665 ?
N1 La1 Cl1 119.009(17) 3_665 . ?
N1 La1 Cl1 119.009(17) 12_666 . ?
N1 La1 Cl1 75.554(17) 11_656 . ?
N1 La1 Cl1 75.554(17) 2_655 . ?
N1 La1 Cl1 76.379(17) . . ?
N1 La1 Cl1 76.377(17) 10_556 . ?
Cl1 La1 Cl1 120.0 2_655 . ?
Cl1 La1 Cl1 120.0 3_665 . ?
C2 N1 C1 111.84(8) . . ?
C2 N1 C1 112.02(8) . 2_655 ?
C1 N1 C1 108.95(9) . 2_655 ?
C2 N1 La1 129.49(7) . . ?
C1 N1 La1 96.10(5) . . ?
C1 N1 La1 96.08(5) 2_655 . ?
N1 C1 N1 105.32(8) . 3_665 ?

loop_
_geom_bond_atom_site_label_1
_geom_bond_atom_site_label_2
_geom_bond_distance
_geom_bond_site_symmetry_2
_geom_bond_publ_flag
La1 N1 2.7759(8) 3_665 ?
La1 N1 2.7759(8) 12_666 ?
La1 N1 2.7759(8) 11_656 ?
La1 N1 2.7759(8) 2_655 ?
La1 N1 2.7759(8) . ?
La1 N1 2.7759(8) 10_556 ?
La1 Cl1 2.7878(4) 2_655 ?
La1 Cl1 2.7878(4) 3_665 ?
La1 Cl1 2.7878(4) . ?
N1 C2 1.4663(12) . ?
N1 C1 1.4662(12) . ?
N1 C1 1.4669(12) 2_655 ?
C1 N1 1.4669(12) 3_665 ?
